data_7703907
loop_
_publ_author_name
'Pearce, Kyle G.'
'Simenok, Vladimir'
'Crossley, Ian R.'

_publ_section_title
;
 Phosphacycloalkyldiones: synthesis and coordinative behaviour of 6- and
 7-member cyclic diketophosphanyls.
;
_journal_issue 17
_journal_name_full 'Dalton transactions (Cambridge, England : 2003)'
_journal_page_first 5482
_journal_page_last 5492
_journal_paper_doi 10.1039/d0dt00864h
_journal_volume 49
_journal_year 2020
_chemical_formula_moiety 'C14 H15 O7 P W'
_chemical_formula_sum 'C14 H15 O7 P W'
_chemical_formula_weight 510.08
_chemical_properties_physical Moisture-sensitive
_space_group_crystal_system orthorhombic
_space_group_IT_number 61
_space_group_name_Hall '-P 2ac 2ab'
_space_group_name_H-M_alt 'P b c a'
_atom_sites_solution_hydrogens geom
_atom_sites_solution_primary dual
_audit_creation_date 2020-01-09
_audit_creation_method
;
Olex2 1.3
(compiled 2019.09.11 svn.r3662 for OlexSys, GUI svn.r5938)
;
_audit_update_record
;
2020-03-04 deposited with the CCDC.	2020-03-31 downloaded from the CCDC.
;
_cell_angle_alpha 90
_cell_angle_beta 90
_cell_angle_gamma 90
_cell_formula_units_Z 8
_cell_length_a 12.3442(2)
_cell_length_b 12.5495(2)
_cell_length_c 21.9424(4)
_cell_measurement_reflns_used 3379
_cell_measurement_temperature 100
_cell_measurement_theta_max 71.5830
_cell_measurement_theta_min 5.4160
_cell_volume 3399.17(10)
_computing_cell_refinement 'CrysAlisPro 1.171.39.46 (Rigaku OD, 2018)'
_computing_data_collection 'CrysAlisPro 1.171.39.46 (Rigaku OD, 2018)'
_computing_data_reduction 'CrysAlisPro 1.171.39.46 (Rigaku OD, 2018)'
_computing_molecular_graphics 'Olex2 1.3 (Dolomanov et al., 2009)'
_computing_publication_material 'Olex2 1.3 (Dolomanov et al., 2009)'
_computing_structure_refinement 'ShelXL 2018/3 (Sheldrick, 2015)'
_computing_structure_solution 'ShelXT n/a (Sheldrick, 2015)'
_diffrn_ambient_temperature 100
_diffrn_detector 'CCD plate'
_diffrn_detector_area_resol_mean 16.1033
_diffrn_detector_type Eos
_diffrn_measured_fraction_theta_full 0.992
_diffrn_measured_fraction_theta_max 0.968
_diffrn_measurement_details
;
List of Runs (angles in degrees, time in seconds):

  # Type    Start    End  Width  t~exp~   \w     \q     \k     \f   Frames
#--------------------------------------------------------------------------
  1  \w    -20.00  12.00   1.00   27.63    --   37.66   0.00-180.00   32
  2  \w     -2.00  54.00   1.00   27.63    --   37.66 -57.00 -30.00   56
  3  \w     24.00 105.00   1.00   27.63    --   37.66   0.00-180.00   81
  4  \w     90.00 172.00   1.00  110.53    --  107.00  61.00-120.00   82
  5  \w    126.00 158.00   1.00  110.53    --  107.00  61.00 -60.00   32
  6  \w     55.00  82.00   1.00  110.53    --  107.00 -95.00  30.00   27
  7  \w     93.00 177.00   1.00  110.53    --  107.00 111.00  90.00   84
  8  \w     57.00 102.00   1.00  110.53    --  107.00 -61.00-180.00   45
;
_diffrn_measurement_device 'four-circle diffractometer'
_diffrn_measurement_device_type 'Xcalibur, Eos, Gemini ultra'
_diffrn_measurement_method '\w scans'
_diffrn_orient_matrix_type 'CrysAlisPro convention (1999,Acta A55,543-557)'
_diffrn_orient_matrix_UB_11 0.0537620000
_diffrn_orient_matrix_UB_12 -0.0361715000
_diffrn_orient_matrix_UB_13 -0.0598303000
_diffrn_orient_matrix_UB_21 0.1114892000
_diffrn_orient_matrix_UB_22 0.0009412000
_diffrn_orient_matrix_UB_23 0.0316320000
_diffrn_orient_matrix_UB_31 -0.0159638000
_diffrn_orient_matrix_UB_32 -0.1173102000
_diffrn_orient_matrix_UB_33 0.0186760000
_diffrn_radiation_monochromator mirror
_diffrn_radiation_probe x-ray
_diffrn_radiation_type 'Cu K\a'
_diffrn_radiation_wavelength 1.54184
_diffrn_reflns_av_R_equivalents 0.0279
_diffrn_reflns_av_unetI/netI 0.0333
_diffrn_reflns_Laue_measured_fraction_full 0.992
_diffrn_reflns_Laue_measured_fraction_max 0.968
_diffrn_reflns_limit_h_max 15
_diffrn_reflns_limit_h_min -13
_diffrn_reflns_limit_k_max 8
_diffrn_reflns_limit_k_min -14
_diffrn_reflns_limit_l_max 26
_diffrn_reflns_limit_l_min -26
_diffrn_reflns_number 6770
_diffrn_reflns_point_group_measured_fraction_full 0.992
_diffrn_reflns_point_group_measured_fraction_max 0.968
_diffrn_reflns_theta_full 67.684
_diffrn_reflns_theta_max 71.718
_diffrn_reflns_theta_min 4.029
_diffrn_source 'fine-focus sealed X-ray tube'
_diffrn_source_type 'Enhance Ultra (Cu) X-ray Source'
_exptl_absorpt_coefficient_mu 13.786
_exptl_absorpt_correction_T_max 1.00000
_exptl_absorpt_correction_T_min 0.53756
_exptl_absorpt_correction_type multi-scan
_exptl_absorpt_process_details
;
CrysAlisPro 1.171.39.46 (Rigaku Oxford Diffraction, 2018)
Empirical absorption correction using spherical harmonics,
 implemented in SCALE3 ABSPACK scaling algorithm.
;
_exptl_crystal_colour 'clear pale yellow'
_exptl_crystal_density_diffrn 1.993
_exptl_crystal_description block
_exptl_crystal_F_000 1952
_exptl_crystal_size_max 0.1
_exptl_crystal_size_mid 0.1
_exptl_crystal_size_min 0.1
_refine_diff_density_max 1.717
_refine_diff_density_min -1.456
_refine_diff_density_rms 0.154
_refine_ls_extinction_method none
_refine_ls_goodness_of_fit_ref 1.064
_refine_ls_hydrogen_treatment constr
_refine_ls_matrix_type full
_refine_ls_number_parameters 211
_refine_ls_number_reflns 3219
_refine_ls_number_restraints 0
_refine_ls_restrained_S_all 1.064
_refine_ls_R_factor_all 0.0360
_refine_ls_R_factor_gt 0.0302
_refine_ls_shift/su_max 0.001
_refine_ls_shift/su_mean 0.000
_refine_ls_structure_factor_coef Fsqd
_refine_ls_weighting_details 'w=1/[\s^2^(Fo^2^)+(0.0495P)^2^+3.2855P] where P=(Fo^2^+2Fc^2^)/3'
_refine_ls_weighting_scheme calc
_refine_ls_wR_factor_gt 0.0821
_refine_ls_wR_factor_ref 0.0851
_reflns_Friedel_coverage 0.000
_reflns_number_gt 2866
_reflns_number_total 3219
_reflns_threshold_expression 'I > 2\s(I)'
_cod_data_source_file d0dt00864h2.cif
_cod_data_source_block compound-5c
_cod_depositor_comments 'Adding full bibliography for 7703903--7703909.cif.'
_cod_database_code 7703907
_shelx_shelxl_version_number 2018/3
_chemical_oxdiff_formula 'C14 H15 P W O7 '
_shelx_space_group_comment
;
The symmetry employed for this shelxl refinement is uniquely defined
by the following loop, which should always be used as a source of
symmetry information in preference to the above space-group names.
They are only intended as comments.
;
_reflns_odcompleteness_completeness 99.04
_reflns_odcompleteness_iscentric 1
_reflns_odcompleteness_theta 66.97
_olex2_refinement_description
;
1. Fixed Uiso
 At 1.2 times of:
  All C(H,H) groups
 At 1.5 times of:
  All C(H,H,H) groups
2.a Secondary CH2 refined with riding coordinates:
 C4(H4A,H4B), C3(H3A,H3B), C2(H2A,H2B)
2.b Idealised Me refined as rotating group:
 C9(H9A,H9B,H9C), C7(H7A,H7B,H7C), C8(H8A,H8B,H8C)
;
_olex2_date_sample_data_collection 2019-02-18
_olex2_submission_special_instructions 'No special instructions were received'
_oxdiff_exptl_absorpt_empirical_details
;
Empirical correction (ABSPACK) includes:
- Absorption correction using spherical harmonics
- Frame scaling
;
_oxdiff_exptl_absorpt_empirical_full_max 1.737
_oxdiff_exptl_absorpt_empirical_full_min 0.733

loop_
_space_group_symop_operation_xyz
'x, y, z'
'-x+1/2, -y, z+1/2'
'-x, y+1/2, -z+1/2'
'x+1/2, -y+1/2, -z'
'-x, -y, -z'
'x-1/2, y, -z-1/2'
'x, -y-1/2, z-1/2'
'-x-1/2, y-1/2, z'

loop_
_atom_site_label
_atom_site_type_symbol
_atom_site_fract_x
_atom_site_fract_y
_atom_site_fract_z
_atom_site_U_iso_or_equiv
_atom_site_adp_type
_atom_site_occupancy
_atom_site_site_symmetry_order
_atom_site_calc_flag
_atom_site_refinement_flags_posn
_atom_site_refinement_flags_adp
_atom_site_refinement_flags_occupancy
_atom_site_disorder_assembly
_atom_site_disorder_group
W1 W 0.62662(2) 0.66130(2) 0.65910(2) 0.01244(10) Uani 1 1 d . . . . .
P1 P 0.48663(8) 0.76989(8) 0.60363(5) 0.0142(2) Uani 1 1 d . . . . .
O3 O 0.4647(3) 0.4629(3) 0.65971(15) 0.0265(8) Uani 1 1 d . . . . .
O7 O 0.8098(3) 0.5332(3) 0.72735(17) 0.0298(8) Uani 1 1 d . . . . .
O6 O 0.5436(3) 0.7242(3) 0.79182(15) 0.0305(8) Uani 1 1 d . . . . .
O5 O 0.7942(3) 0.8527(3) 0.64664(19) 0.0299(8) Uani 1 1 d . . . . .
O4 O 0.7147(3) 0.5645(3) 0.53534(17) 0.0360(9) Uani 1 1 d . . . . .
O2 O 0.5686(4) 0.9562(3) 0.56328(19) 0.0411(10) Uani 1 1 d . . . . .
O1 O 0.3259(3) 0.6385(3) 0.57121(19) 0.0380(9) Uani 1 1 d . . . . .
C14 C 0.7419(4) 0.5779(4) 0.7025(2) 0.0213(9) Uani 1 1 d . . . . .
C11 C 0.6838(4) 0.6015(4) 0.5797(2) 0.0216(9) Uani 1 1 d . . . . .
C12 C 0.7323(4) 0.7864(4) 0.6521(2) 0.0221(10) Uani 1 1 d . . . . .
C10 C 0.5210(4) 0.5342(4) 0.66080(18) 0.0175(9) Uani 1 1 d . . . . .
C13 C 0.5714(4) 0.7061(4) 0.7436(2) 0.0201(9) Uani 1 1 d . . . . .
C1 C 0.4061(5) 0.6816(4) 0.5514(2) 0.0266(10) Uani 1 1 d . . . . .
C5 C 0.5507(4) 0.8657(4) 0.5483(2) 0.0268(10) Uani 1 1 d . . . . .
C9 C 0.3178(4) 0.7795(5) 0.6883(2) 0.0306(11) Uani 1 1 d . . . . .
H9A H 0.284620 0.721454 0.664961 0.046 Uiso 1 1 calc R U . . .
H9B H 0.261087 0.821261 0.708385 0.046 Uiso 1 1 calc R U . . .
H9C H 0.366602 0.749586 0.719121 0.046 Uiso 1 1 calc R U . . .
C4 C 0.5803(5) 0.8200(4) 0.4868(2) 0.0315(12) Uani 1 1 d . . . . .
H4A H 0.639150 0.767127 0.492016 0.038 Uiso 1 1 calc R U . . .
H4B H 0.607841 0.877833 0.460328 0.038 Uiso 1 1 calc R U . . .
C7 C 0.3047(4) 0.9040(4) 0.5999(3) 0.0306(11) Uani 1 1 d . . . . .
H7A H 0.346509 0.943489 0.569417 0.046 Uiso 1 1 calc R U . . .
H7B H 0.256677 0.953150 0.621712 0.046 Uiso 1 1 calc R U . . .
H7C H 0.261320 0.849049 0.579669 0.046 Uiso 1 1 calc R U . . .
C8 C 0.4421(4) 0.9365(4) 0.6827(3) 0.0311(11) Uani 1 1 d . . . . .
H8A H 0.495799 0.901933 0.708982 0.047 Uiso 1 1 calc R U . . .
H8B H 0.389997 0.975601 0.707835 0.047 Uiso 1 1 calc R U . . .
H8C H 0.478785 0.986095 0.655031 0.047 Uiso 1 1 calc R U . . .
C6 C 0.3822(4) 0.8514(4) 0.6452(3) 0.0214(10) Uani 1 1 d . . . . .
C3 C 0.4834(6) 0.7663(5) 0.4558(2) 0.0395(13) Uani 1 1 d . . . . .
H3A H 0.421667 0.816658 0.455310 0.047 Uiso 1 1 calc R U . . .
H3B H 0.502581 0.750003 0.413003 0.047 Uiso 1 1 calc R U . . .
C2 C 0.4483(6) 0.6633(4) 0.4877(2) 0.0341(13) Uani 1 1 d . . . . .
H2A H 0.391109 0.628539 0.463091 0.041 Uiso 1 1 calc R U . . .
H2B H 0.510929 0.614103 0.489583 0.041 Uiso 1 1 calc R U . . .

loop_
_atom_site_aniso_label
_atom_site_aniso_U_11
_atom_site_aniso_U_22
_atom_site_aniso_U_33
_atom_site_aniso_U_23
_atom_site_aniso_U_13
_atom_site_aniso_U_12
W1 0.01092(14) 0.01135(14) 0.01504(14) 0.00039(6) 0.00018(6) -0.00038(6)
P1 0.0138(5) 0.0125(4) 0.0162(4) 0.0022(4) -0.0016(4) -0.0023(4)
O3 0.0232(17) 0.0202(18) 0.036(2) 0.0035(13) -0.0007(13) -0.0070(15)
O7 0.0211(16) 0.0314(19) 0.0369(18) 0.0030(16) -0.0101(15) 0.0082(15)
O6 0.0366(19) 0.0351(19) 0.0199(16) -0.0027(15) 0.0044(15) -0.0006(16)
O5 0.0239(18) 0.0252(18) 0.0404(19) -0.0042(15) 0.0035(16) -0.0140(15)
O4 0.043(2) 0.038(2) 0.0269(18) -0.0079(16) 0.0106(17) 0.0032(18)
O2 0.053(3) 0.025(2) 0.046(2) 0.0044(17) 0.009(2) -0.0152(18)
O1 0.033(2) 0.037(2) 0.044(2) 0.0007(18) -0.0060(18) -0.0221(18)
C14 0.021(2) 0.020(2) 0.023(2) -0.0013(17) -0.0017(18) -0.0001(18)
C11 0.022(2) 0.016(2) 0.026(2) 0.0001(18) 0.0050(19) -0.0016(17)
C12 0.022(2) 0.023(2) 0.021(2) -0.0008(18) 0.0014(17) 0.005(2)
C10 0.018(2) 0.016(2) 0.018(2) 0.0019(15) -0.0007(15) 0.0071(19)
C13 0.0180(19) 0.021(2) 0.022(2) 0.0026(18) -0.0034(18) 0.0005(17)
C1 0.036(3) 0.020(2) 0.024(2) -0.0007(19) -0.005(2) -0.001(2)
C5 0.029(3) 0.025(2) 0.027(2) 0.005(2) 0.006(2) 0.002(2)
C9 0.021(2) 0.041(3) 0.030(2) 0.001(2) 0.008(2) 0.002(2)
C4 0.038(3) 0.030(3) 0.027(2) 0.009(2) 0.019(2) 0.001(2)
C7 0.024(2) 0.030(3) 0.038(3) 0.003(2) -0.001(2) 0.005(2)
C8 0.028(2) 0.027(2) 0.038(3) -0.014(2) -0.002(2) 0.009(2)
C6 0.016(2) 0.027(3) 0.022(2) -0.002(2) 0.0021(19) 0.0041(18)
C3 0.062(4) 0.036(3) 0.020(2) 0.002(2) 0.003(3) 0.008(3)
C2 0.052(4) 0.026(3) 0.024(2) -0.005(2) -0.008(3) -0.003(2)

loop_
_atom_type_symbol
_atom_type_description
_atom_type_scat_dispersion_real
_atom_type_scat_dispersion_imag
_atom_type_scat_source
C C 0.0181 0.0091 'International Tables Vol C Tables 4.2.6.8 and 6.1.1.4'
H H 0.0000 0.0000 'International Tables Vol C Tables 4.2.6.8 and 6.1.1.4'
O O 0.0492 0.0322 'International Tables Vol C Tables 4.2.6.8 and 6.1.1.4'
P P 0.2955 0.4335 'International Tables Vol C Tables 4.2.6.8 and 6.1.1.4'
W W -5.4734 5.5774 'International Tables Vol C Tables 4.2.6.8 and 6.1.1.4'

loop_
_geom_angle_atom_site_label_1
_geom_angle_atom_site_label_2
_geom_angle_atom_site_label_3
_geom_angle
_geom_angle_site_symmetry_1
_geom_angle_site_symmetry_3
_geom_angle_publ_flag
C14 W1 P1 178.19(14) . . ?
C14 W1 C11 88.16(19) . . ?
C14 W1 C12 89.04(19) . . ?
C14 W1 C10 92.10(18) . . ?
C14 W1 C13 87.12(18) . . ?
C11 W1 P1 91.37(14) . . ?
C11 W1 C12 89.89(18) . . ?
C11 W1 C10 87.09(17) . . ?
C11 W1 C13 173.86(18) . . ?
C12 W1 P1 89.21(13) . . ?
C12 W1 C10 176.73(16) . . ?
C12 W1 C13 93.94(18) . . ?
C10 W1 P1 89.62(12) . . ?
C13 W1 P1 93.47(12) . . ?
C13 W1 C10 89.18(17) . . ?
C1 P1 W1 109.84(16) . . ?
C1 P1 C5 101.9(2) . . ?
C1 P1 C6 104.7(3) . . ?
C5 P1 W1 111.69(17) . . ?
C6 P1 W1 122.03(17) . . ?
C6 P1 C5 104.7(2) . . ?
O7 C14 W1 177.8(4) . . ?
O4 C11 W1 177.7(4) . . ?
O5 C12 W1 176.6(4) . . ?
O3 C10 W1 177.3(4) . . ?
O6 C13 W1 175.2(4) . . ?
O1 C1 P1 118.6(4) . . ?
O1 C1 C2 123.1(5) . . ?
C2 C1 P1 118.1(4) . . ?
O2 C5 P1 120.3(4) . . ?
O2 C5 C4 123.9(5) . . ?
C4 C5 P1 115.8(4) . . ?
H9A C9 H9B 109.5 . . ?
H9A C9 H9C 109.5 . . ?
H9B C9 H9C 109.5 . . ?
C6 C9 H9A 109.5 . . ?
C6 C9 H9B 109.5 . . ?
C6 C9 H9C 109.5 . . ?
C5 C4 H4A 109.2 . . ?
C5 C4 H4B 109.2 . . ?
C5 C4 C3 112.0(4) . . ?
H4A C4 H4B 107.9 . . ?
C3 C4 H4A 109.2 . . ?
C3 C4 H4B 109.2 . . ?
H7A C7 H7B 109.5 . . ?
H7A C7 H7C 109.5 . . ?
H7B C7 H7C 109.5 . . ?
C6 C7 H7A 109.5 . . ?
C6 C7 H7B 109.5 . . ?
C6 C7 H7C 109.5 . . ?
H8A C8 H8B 109.5 . . ?
H8A C8 H8C 109.5 . . ?
H8B C8 H8C 109.5 . . ?
C6 C8 H8A 109.5 . . ?
C6 C8 H8B 109.5 . . ?
C6 C8 H8C 109.5 . . ?
C9 C6 P1 109.5(3) . . ?
C9 C6 C8 109.3(5) . . ?
C7 C6 P1 110.3(4) . . ?
C7 C6 C9 109.4(4) . . ?
C7 C6 C8 110.4(4) . . ?
C8 C6 P1 107.9(3) . . ?
C4 C3 H3A 109.0 . . ?
C4 C3 H3B 109.0 . . ?
H3A C3 H3B 107.8 . . ?
C2 C3 C4 112.9(5) . . ?
C2 C3 H3A 109.0 . . ?
C2 C3 H3B 109.0 . . ?
C1 C2 C3 113.1(4) . . ?
C1 C2 H2A 109.0 . . ?
C1 C2 H2B 109.0 . . ?
C3 C2 H2A 109.0 . . ?
C3 C2 H2B 109.0 . . ?
H2A C2 H2B 107.8 . . ?

loop_
_geom_bond_atom_site_label_1
_geom_bond_atom_site_label_2
_geom_bond_distance
_geom_bond_site_symmetry_2
_geom_bond_publ_flag
W1 P1 2.5149(10) . ?
W1 C14 2.007(5) . ?
W1 C11 2.023(5) . ?
W1 C12 2.046(5) . ?
W1 C10 2.061(5) . ?
W1 C13 2.054(5) . ?
P1 C1 1.878(5) . ?
P1 C5 1.882(5) . ?
P1 C6 1.882(5) . ?
O3 C10 1.132(6) . ?
O7 C14 1.147(6) . ?
O6 C13 1.136(6) . ?
O5 C12 1.137(6) . ?
O4 C11 1.145(6) . ?
O2 C5 1.202(7) . ?
O1 C1 1.209(7) . ?
C1 C2 1.511(8) . ?
C5 C4 1.512(7) . ?
C9 H9A 0.9800 . ?
C9 H9B 0.9800 . ?
C9 H9C 0.9800 . ?
C9 C6 1.529(7) . ?
C4 H4A 0.9900 . ?
C4 H4B 0.9900 . ?
C4 C3 1.532(9) . ?
C7 H7A 0.9800 . ?
C7 H7B 0.9800 . ?
C7 H7C 0.9800 . ?
C7 C6 1.529(7) . ?
C8 H8A 0.9800 . ?
C8 H8B 0.9800 . ?
C8 H8C 0.9800 . ?
C8 C6 1.536(7) . ?
C3 H3A 0.9900 . ?
C3 H3B 0.9900 . ?
C3 C2 1.532(8) . ?
C2 H2A 0.9900 . ?
C2 H2B 0.9900 . ?

loop_
_geom_torsion_atom_site_label_1
_geom_torsion_atom_site_label_2
_geom_torsion_atom_site_label_3
_geom_torsion_atom_site_label_4
_geom_torsion
_geom_torsion_site_symmetry_1
_geom_torsion_site_symmetry_2
_geom_torsion_site_symmetry_3
_geom_torsion_site_symmetry_4
_geom_torsion_publ_flag
W1 P1 C1 O1 88.8(5) . . . . ?
W1 P1 C1 C2 -87.8(4) . . . . ?
W1 P1 C5 O2 -94.8(5) . . . . ?
W1 P1 C5 C4 83.1(4) . . . . ?
W1 P1 C6 C9 -56.6(4) . . . . ?
W1 P1 C6 C7 -177.1(3) . . . . ?
W1 P1 C6 C8 62.2(4) . . . . ?
P1 C1 C2 C3 -47.0(7) . . . . ?
P1 C5 C4 C3 54.5(6) . . . . ?
O2 C5 C4 C3 -127.8(6) . . . . ?
O1 C1 C2 C3 136.5(6) . . . . ?
C1 P1 C5 O2 148.0(5) . . . . ?
C1 P1 C5 C4 -34.1(5) . . . . ?
C1 P1 C6 C9 68.7(4) . . . . ?
C1 P1 C6 C7 -51.8(4) . . . . ?
C1 P1 C6 C8 -172.5(4) . . . . ?
C5 P1 C1 O1 -152.6(5) . . . . ?
C5 P1 C1 C2 30.7(5) . . . . ?
C5 P1 C6 C9 175.5(4) . . . . ?
C5 P1 C6 C7 55.0(4) . . . . ?
C5 P1 C6 C8 -65.7(4) . . . . ?
C5 C4 C3 C2 -69.4(6) . . . . ?
C4 C3 C2 C1 64.8(7) . . . . ?
C6 P1 C1 O1 -43.8(5) . . . . ?
C6 P1 C1 C2 139.5(4) . . . . ?
C6 P1 C5 O2 39.2(5) . . . . ?
C6 P1 C5 C4 -143.0(4) . . . . ?
